data_7018498
loop_
_publ_author_name
'Matsumoto, Jun'
'Suzuki, Tatsuya'
'Kajita, Yuji'
'Masuda, Hideki'

_publ_section_title
;
 Synthesis and characterization of cobalt(ii) complexes with tripodal
 polypyridine ligand bearing pivalamide groups. Selective formation of
 six- and seven-coordinate cobalt(ii) complexes.
;
_journal_issue 14
_journal_name_full 'Dalton transactions (Cambridge, England : 2003)'
_journal_page_first 4107
_journal_page_last 4117
_journal_paper_doi 10.1039/c2dt12056a
_journal_volume 41
_journal_year 2012
_chemical_formula_moiety 'C30 H41 Br2 Co N6 O3 '
_chemical_formula_sum 'C30 H41 Br2 Co N6 O3'
_chemical_formula_weight 752.43
_space_group_IT_number 14
_symmetry_cell_setting monoclinic
_symmetry_Int_Tables_number 14
_symmetry_space_group_name_Hall '-P 2ybc'
_symmetry_space_group_name_H-M 'P 1 21/c 1'
_cell_angle_alpha 90.0000
_cell_angle_beta 90.1570(12)
_cell_angle_gamma 90.0000
_cell_formula_units_Z 4
_cell_length_a 17.2530(18)
_cell_length_b 9.6464(10)
_cell_length_c 19.861(2)
_cell_measurement_reflns_used 7898
_cell_measurement_temperature 173.1
_cell_measurement_theta_max 27.5
_cell_measurement_theta_min 3.1
_cell_volume 3305.4(6)
_computing_cell_refinement CrystalClear
_computing_data_collection CrystalClear
_computing_data_reduction CrystalStructure
_computing_publication_material 'CrystalStructure 3.8'
_computing_structure_refinement SHELXL
_computing_structure_solution SIR2004
_diffrn_detector_area_resol_mean 7.31
_diffrn_measured_fraction_theta_full 0.995
_diffrn_measured_fraction_theta_max 0.995
_diffrn_measurement_device_type 'Rigaku Mercury'
_diffrn_measurement_method \w
_diffrn_radiation_type 'Mo K\a'
_diffrn_radiation_wavelength 0.71070
_diffrn_reflns_av_R_equivalents 0.033
_diffrn_reflns_limit_h_max 22
_diffrn_reflns_limit_h_min -22
_diffrn_reflns_limit_k_max 11
_diffrn_reflns_limit_k_min -12
_diffrn_reflns_limit_l_max 25
_diffrn_reflns_limit_l_min -18
_diffrn_reflns_number 25866
_diffrn_reflns_theta_full 27.48
_diffrn_reflns_theta_max 27.48
_exptl_absorpt_coefficient_mu 2.984
_exptl_absorpt_correction_type none
_exptl_crystal_colour purple
_exptl_crystal_density_diffrn 1.512
_exptl_crystal_density_method 'not measured'
_exptl_crystal_description block
_exptl_crystal_F_000 1536.00
_exptl_crystal_size_max 0.20
_exptl_crystal_size_mid 0.15
_exptl_crystal_size_min 0.12
_refine_diff_density_max 0.51
_refine_diff_density_min -0.74
_refine_ls_extinction_method none
_refine_ls_goodness_of_fit_ref 1.087
_refine_ls_hydrogen_treatment refall
_refine_ls_number_parameters 380
_refine_ls_number_reflns 7558
_refine_ls_R_factor_gt 0.0362
_refine_ls_shift/su_max 0.0010
_refine_ls_structure_factor_coef Fsqd
_refine_ls_weighting_details 'w = 1/[\s^2^(Fo^2^)+(0.0299P)^2^+2.5809P] where P=(Fo^2^+2Fc^2^)/3'
_refine_ls_weighting_scheme calc
_refine_ls_wR_factor_ref 0.0816
_reflns_number_gt 6324
_reflns_number_total 7558
_reflns_threshold_expression F^2^>2.0\s(F^2^)
_cod_data_source_file c2dt12056a.txt
_cod_data_source_block '__100421_CoBr2BPPA'
_cod_original_cell_volume 3305.5(6)
_cod_original_formula_sum 'C30 H41 Br2 Co N6 O3 '
_cod_database_code 7018498

loop_
_symmetry_equiv_pos_site_id
_symmetry_equiv_pos_as_xyz
1 +X,+Y,+Z
2 -X,1/2+Y,1/2-Z
3 -X,-Y,-Z
4 +X,1/2-Y,1/2+Z

loop_
_atom_site_label
_atom_site_type_symbol
_atom_site_fract_x
_atom_site_fract_y
_atom_site_fract_z
_atom_site_U_iso_or_equiv
_atom_site_adp_type
_atom_site_occupancy
_atom_site_symmetry_multiplicity
_atom_site_calc_flag
_atom_site_refinement_flags
Br(1) Br 0.229310(15) 1.12825(3) 0.407849(13) 0.02756(7) Uani 1.00 1 d .
Br(2) Br 0.403298(16) 1.22218(3) 0.319162(14) 0.03102(7) Uani 1.00 1 d .
Co(1) Co 0.327106(19) 1.00134(3) 0.338785(17) 0.02124(8) Uani 1.00 1 d .
O(1) O 0.36785(11) 0.9130(2) 0.63371(9) 0.0360(4) Uani 1.00 1 d .
O(2) O 0.06046(14) 1.1484(3) 0.17574(11) 0.0576(7) Uani 1.00 1 d .
O(3) O 0.03021(13) 0.6778(2) 0.50382(10) 0.0395(5) Uani 1.00 1 d .
N(1) N 0.40864(12) 0.8773(2) 0.28557(11) 0.0251(4) Uani 1.00 1 d .
N(2) N 0.27507(12) 0.8019(2) 0.35364(11) 0.0243(4) Uani 1.00 1 d .
N(3) N 0.41246(11) 0.9152(2) 0.42596(10) 0.0207(4) Uani 1.00 1 d .
N(4) N 0.27763(12) 1.0013(2) 0.23097(10) 0.0228(4) Uani 1.00 1 d .
N(5) N 0.34062(12) 0.9511(2) 0.52283(10) 0.0245(4) Uani 1.00 1 d .
N(6) N 0.15198(12) 1.0788(2) 0.25041(11) 0.0258(4) Uani 1.00 1 d .
C(1) C 0.38440(16) 0.7292(2) 0.28453(14) 0.0310(6) Uani 1.00 1 d .
C(2) C 0.31979(16) 0.6964(2) 0.33287(13) 0.0283(5) Uani 1.00 1 d .
C(3) C 0.21254(17) 0.7725(3) 0.39112(14) 0.0316(6) Uani 1.00 1 d .
C(4) C 0.1933(2) 0.6393(3) 0.41004(16) 0.0417(7) Uani 1.00 1 d .
C(5) C 0.2410(2) 0.5321(3) 0.39051(17) 0.0468(8) Uani 1.00 1 d .
C(6) C 0.3051(2) 0.5601(3) 0.35132(15) 0.0404(7) Uani 1.00 1 d .
C(7) C 0.48379(14) 0.8941(3) 0.32086(13) 0.0286(5) Uani 1.00 1 d .
C(8) C 0.47525(14) 0.8622(2) 0.39471(13) 0.0233(5) Uani 1.00 1 d .
C(9) C 0.40699(14) 0.8955(2) 0.49310(13) 0.0220(5) Uani 1.00 1 d .
C(10) C 0.46393(15) 0.8250(2) 0.52995(13) 0.0264(5) Uani 1.00 1 d .
C(11) C 0.52632(16) 0.7701(2) 0.49652(14) 0.0310(6) Uani 1.00 1 d .
C(12) C 0.53206(15) 0.7867(2) 0.42771(14) 0.0292(6) Uani 1.00 1 d .
C(13) C 0.41272(15) 0.9342(3) 0.21685(13) 0.0310(6) Uani 1.00 1 d .
C(14) C 0.33256(15) 0.9526(2) 0.18815(13) 0.0266(5) Uani 1.00 1 d .
C(15) C 0.20614(15) 1.0223(2) 0.20600(13) 0.0236(5) Uani 1.00 1 d .
C(16) C 0.18631(16) 0.9872(2) 0.13961(13) 0.0309(6) Uani 1.00 1 d .
C(17) C 0.24349(18) 0.9384(3) 0.09776(14) 0.0359(6) Uani 1.00 1 d .
C(18) C 0.31766(17) 0.9225(3) 0.12160(14) 0.0342(6) Uani 1.00 1 d .
C(19) C 0.32405(15) 0.9569(2) 0.59099(13) 0.0272(5) Uani 1.00 1 d .
C(20) C 0.24576(16) 1.0220(3) 0.60969(14) 0.0342(6) Uani 1.00 1 d .
C(21) C 0.17953(16) 0.9528(3) 0.57104(16) 0.0385(7) Uani 1.00 1 d .
C(22) C 0.24750(18) 1.1774(3) 0.59499(17) 0.0421(7) Uani 1.00 1 d .
C(23) C 0.2336(2) 1.0004(5) 0.68562(16) 0.0634(11) Uani 1.00 1 d .
C(24) C 0.08196(15) 1.1384(2) 0.23335(14) 0.0284(5) Uani 1.00 1 d .
C(25) C 0.03300(15) 1.1952(2) 0.29134(14) 0.0296(5) Uani 1.00 1 d .
C(26) C 0.07134(19) 1.3271(3) 0.31874(16) 0.0389(7) Uani 1.00 1 d .
C(27) C 0.02331(17) 1.0878(3) 0.34746(15) 0.0356(6) Uani 1.00 1 d .
C(28) C -0.04749(17) 1.2324(3) 0.26322(17) 0.0413(7) Uani 1.00 1 d .
C(29) C 0.0040(2) 0.8023(3) 0.47347(19) 0.0551(9) Uani 1.00 1 d .
C(30) C -0.01694(18) 0.5638(3) 0.48439(15) 0.0362(6) Uani 1.00 1 d .
H(3) H 0.1802 0.8467 0.4052 0.038 Uiso 1.00 1 c R
H(4) H 0.1481 0.6219 0.4360 0.050 Uiso 1.00 1 c R
H(5) H 0.2299 0.4396 0.4039 0.056 Uiso 1.00 1 c R
H(6) H 0.3386 0.4875 0.3373 0.048 Uiso 1.00 1 c R
H(10) H 0.4595 0.8153 0.5774 0.032 Uiso 1.00 1 c R
H(11) H 0.5653 0.7211 0.5206 0.037 Uiso 1.00 1 c R
H(12) H 0.5740 0.7471 0.4035 0.035 Uiso 1.00 1 c R
H(16) H 0.1345 0.9970 0.1239 0.037 Uiso 1.00 1 c R
H(17) H 0.2316 0.9156 0.0524 0.043 Uiso 1.00 1 c R
H(18) H 0.3579 0.8914 0.0928 0.041 Uiso 1.00 1 c R
H(1A) H 0.4298 0.6706 0.2957 0.037 Uiso 1.00 1 c R
H(1B) H 0.3674 0.7048 0.2384 0.037 Uiso 1.00 1 c R
H(7A) H 0.5025 0.9903 0.3152 0.034 Uiso 1.00 1 c R
H(7B) H 0.5226 0.8309 0.3008 0.034 Uiso 1.00 1 c R
H(13A) H 0.4428 0.8705 0.1878 0.037 Uiso 1.00 1 c R
H(13B) H 0.4397 1.0247 0.2178 0.037 Uiso 1.00 1 c R
H(21A) H 0.1848 0.9727 0.5229 0.046 Uiso 1.00 1 c R
H(21B) H 0.1299 0.9889 0.5872 0.046 Uiso 1.00 1 c R
H(21C) H 0.1815 0.8523 0.5783 0.046 Uiso 1.00 1 c R
H(22A) H 0.2871 1.2217 0.6231 0.051 Uiso 1.00 1 c R
H(22B) H 0.1967 1.2177 0.6050 0.051 Uiso 1.00 1 c R
H(22C) H 0.2598 1.1923 0.5474 0.051 Uiso 1.00 1 c R
H(23A) H 0.2312 0.9009 0.6954 0.076 Uiso 1.00 1 c R
H(23B) H 0.1849 1.0444 0.6993 0.076 Uiso 1.00 1 c R
H(23C) H 0.2768 1.0420 0.7105 0.076 Uiso 1.00 1 c R
H(26A) H 0.1224 1.3041 0.3373 0.047 Uiso 1.00 1 c R
H(26B) H 0.0389 1.3669 0.3542 0.047 Uiso 1.00 1 c R
H(26C) H 0.0773 1.3945 0.2822 0.047 Uiso 1.00 1 c R
H(27A) H -0.0034 1.0060 0.3296 0.043 Uiso 1.00 1 c R
H(27B) H -0.0073 1.1279 0.3841 0.043 Uiso 1.00 1 c R
H(27C) H 0.0744 1.0606 0.3646 0.043 Uiso 1.00 1 c R
H(28A) H -0.0422 1.3040 0.2285 0.050 Uiso 1.00 1 c R
H(28B) H -0.0802 1.2673 0.2997 0.050 Uiso 1.00 1 c R
H(28C) H -0.0713 1.1496 0.2435 0.050 Uiso 1.00 1 c R
H(5N) H 0.3056 0.9861 0.4954 0.029 Uiso 1.00 1 c R
H(6N) H 0.1637 1.0762 0.2935 0.031 Uiso 1.00 1 c R
H(29A) H 0.0045 0.7919 0.4244 0.066 Uiso 1.00 1 c R
H(29B) H 0.0384 0.8787 0.4865 0.066 Uiso 1.00 1 c R
H(29C) H -0.0488 0.8223 0.4885 0.066 Uiso 1.00 1 c R
H(30A) H -0.0178 0.5548 0.4347 0.043 Uiso 1.00 1 c R
H(30B) H -0.0707 0.5777 0.5002 0.043 Uiso 1.00 1 c R

loop_
_atom_site_aniso_label
_atom_site_aniso_U_11
_atom_site_aniso_U_22
_atom_site_aniso_U_33
_atom_site_aniso_U_12
_atom_site_aniso_U_13
_atom_site_aniso_U_23
Br(1) 0.03029(14) 0.02902(14) 0.02339(14) 0.00839(11) 0.00390(10) -0.00016(10)
Br(2) 0.02949(14) 0.02734(15) 0.03627(17) -0.00407(11) 0.00467(11) 0.00517(11)
Co(1) 0.02091(17) 0.02090(17) 0.02194(19) 0.00095(13) 0.00488(13) -0.00125(13)
O(1) 0.0311(10) 0.0537(13) 0.0230(10) 0.0065(9) 0.0015(8) 0.0062(9)
O(2) 0.0466(13) 0.095(2) 0.0310(12) 0.0346(13) -0.0103(10) -0.0036(12)
O(3) 0.0480(12) 0.0350(11) 0.0355(11) -0.0063(9) -0.0117(9) 0.0019(9)
N(1) 0.0225(10) 0.0320(12) 0.0207(11) 0.0070(9) -0.0019(8) -0.0051(9)
N(2) 0.0272(11) 0.0231(10) 0.0225(11) -0.0002(8) -0.0026(8) 0.0010(8)
N(3) 0.0184(9) 0.0223(10) 0.0216(10) 0.0004(8) 0.0010(8) -0.0012(8)
N(4) 0.0237(10) 0.0254(11) 0.0195(10) 0.0004(8) 0.0012(8) -0.0015(8)
N(5) 0.0196(10) 0.0344(12) 0.0196(11) 0.0052(8) 0.0020(8) 0.0008(9)
N(6) 0.0236(10) 0.0333(12) 0.0206(11) 0.0042(9) 0.0009(8) -0.0010(9)
C(1) 0.0320(14) 0.0301(14) 0.0309(15) 0.0080(11) -0.0054(11) -0.0130(11)
C(2) 0.0326(14) 0.0271(13) 0.0251(14) 0.0062(11) -0.0075(11) -0.0032(10)
C(3) 0.0342(14) 0.0296(14) 0.0311(15) -0.0081(11) 0.0009(11) 0.0003(11)
C(4) 0.0504(19) 0.0388(17) 0.0358(17) -0.0187(14) -0.0010(14) 0.0048(13)
C(5) 0.074(2) 0.0249(15) 0.0415(18) -0.0131(15) -0.0087(17) 0.0051(13)
C(6) 0.061(2) 0.0241(14) 0.0358(17) 0.0037(13) -0.0163(15) -0.0026(12)
C(7) 0.0196(12) 0.0420(16) 0.0243(14) 0.0057(11) 0.0021(10) -0.0056(11)
C(8) 0.0199(11) 0.0261(13) 0.0238(13) 0.0026(9) -0.0005(9) -0.0047(10)
C(9) 0.0189(11) 0.0240(12) 0.0233(13) -0.0026(9) 0.0017(9) -0.0003(10)
C(10) 0.0249(12) 0.0304(14) 0.0240(13) 0.0019(10) -0.0010(10) 0.0012(10)
C(11) 0.0258(13) 0.0338(15) 0.0335(15) 0.0081(11) -0.0044(11) 0.0018(12)
C(12) 0.0207(12) 0.0343(14) 0.0326(15) 0.0091(11) 0.0011(10) -0.0036(11)
C(13) 0.0262(13) 0.0493(17) 0.0176(13) 0.0092(12) 0.0045(10) -0.0010(12)
C(14) 0.0286(13) 0.0315(14) 0.0195(13) 0.0071(11) 0.0033(10) -0.0004(10)
C(15) 0.0245(12) 0.0229(12) 0.0234(13) -0.0002(10) 0.0035(10) 0.0015(10)
C(16) 0.0330(14) 0.0357(15) 0.0239(14) 0.0060(12) -0.0069(11) -0.0009(11)
C(17) 0.0466(17) 0.0428(17) 0.0183(13) 0.0114(13) -0.0025(12) -0.0049(12)
C(18) 0.0408(16) 0.0415(16) 0.0203(14) 0.0138(13) 0.0050(11) -0.0035(12)
C(19) 0.0247(12) 0.0316(14) 0.0251(14) -0.0031(10) 0.0015(10) 0.0001(11)
C(20) 0.0271(13) 0.0544(19) 0.0209(13) 0.0088(13) 0.0057(11) 0.0004(12)
C(21) 0.0227(13) 0.0485(18) 0.0443(18) -0.0008(12) 0.0067(12) 0.0086(14)
C(22) 0.0321(15) 0.0477(19) 0.0465(19) 0.0082(13) 0.0016(13) -0.0185(15)
C(23) 0.0424(19) 0.117(3) 0.0311(18) 0.023(2) 0.0101(15) 0.004(2)
C(24) 0.0236(12) 0.0299(14) 0.0316(15) 0.0029(10) -0.0020(11) 0.0036(11)
C(25) 0.0256(13) 0.0298(14) 0.0335(15) 0.0029(11) 0.0032(11) 0.0016(11)
C(26) 0.0458(17) 0.0261(14) 0.0449(18) 0.0035(13) 0.0025(14) -0.0030(13)
C(27) 0.0287(14) 0.0385(16) 0.0398(17) 0.0020(12) 0.0105(12) 0.0051(13)
C(28) 0.0254(14) 0.0425(17) 0.056(2) 0.0089(12) 0.0023(13) 0.0018(15)
C(29) 0.081(2) 0.0308(17) 0.053(2) -0.0024(17) -0.0181(19) 0.0015(15)
C(30) 0.0381(16) 0.0375(16) 0.0329(16) -0.0066(13) -0.0093(12) 0.0030(12)

loop_
_atom_type_symbol
_atom_type_description
_atom_type_scat_dispersion_real
_atom_type_scat_dispersion_imag
_atom_type_scat_source
C C 0.003 0.002
;
International Tables for Crystallography
(1992, Vol. C, Tables 4.2.6.8 and 6.1.1.4)
;
H H 0.000 0.000
;
International Tables for Crystallography
(1992, Vol. C, Table 6.1.1.4)
;
Br Br -0.290 2.459
;
International Tables for Crystallography
(1992, Vol. C, Tables 4.2.6.8 and 6.1.1.4)
;
Co Co 0.349 0.972
;
International Tables for Crystallography
(1992, Vol. C, Tables 4.2.6.8 and 6.1.1.4)
;
N N 0.006 0.003
;
International Tables for Crystallography
(1992, Vol. C, Tables 4.2.6.8 and 6.1.1.4)
;
O O 0.011 0.006
;
International Tables for Crystallography
(1992, Vol. C, Tables 4.2.6.8 and 6.1.1.4)
;

loop_
_geom_angle_atom_site_label_1
_geom_angle_atom_site_label_2
_geom_angle_atom_site_label_3
_geom_angle
_geom_angle_publ_flag
_geom_angle_site_symmetry_1
_geom_angle_site_symmetry_3
Br(1) Co(1) Br(2) 91.370(13) yes . .
Br(1) Co(1) N(1) 174.82(6) yes . .
Br(1) Co(1) N(2) 94.62(5) yes . .
Br(2) Co(1) N(1) 93.00(6) yes . .
Br(2) Co(1) N(2) 173.34(5) yes . .
N(1) Co(1) N(2) 80.88(8) yes . .
C(29) O(3) C(30) 111.0(2) yes . .
Co(1) N(1) C(1) 111.11(15) yes . .
Co(1) N(1) C(7) 106.40(15) yes . .
Co(1) N(1) C(13) 106.50(16) yes . .
C(1) N(1) C(7) 110.9(2) yes . .
C(1) N(1) C(13) 111.0(2) yes . .
C(7) N(1) C(13) 110.73(19) yes . .
Co(1) N(2) C(2) 113.35(16) yes . .
Co(1) N(2) C(3) 127.07(18) yes . .
C(2) N(2) C(3) 118.3(2) yes . .
C(8) N(3) C(9) 117.3(2) yes . .
C(14) N(4) C(15) 117.5(2) yes . .
C(9) N(5) C(19) 126.9(2) yes . .
C(15) N(6) C(24) 126.5(2) yes . .
N(1) C(1) C(2) 113.6(2) yes . .
N(2) C(2) C(1) 117.6(2) yes . .
N(2) C(2) C(6) 122.1(2) yes . .
C(1) C(2) C(6) 120.2(2) yes . .
N(2) C(3) C(4) 122.8(2) yes . .
C(3) C(4) C(5) 118.6(3) yes . .
C(4) C(5) C(6) 119.4(2) yes . .
C(2) C(6) C(5) 118.8(2) yes . .
N(1) C(7) C(8) 110.5(2) yes . .
N(3) C(8) C(7) 116.8(2) yes . .
N(3) C(8) C(12) 123.3(2) yes . .
C(7) C(8) C(12) 119.8(2) yes . .
N(3) C(9) N(5) 115.0(2) yes . .
N(3) C(9) C(10) 122.3(2) yes . .
N(5) C(9) C(10) 122.7(2) yes . .
C(9) C(10) C(11) 119.0(2) yes . .
C(10) C(11) C(12) 119.5(2) yes . .
C(8) C(12) C(11) 118.5(2) yes . .
N(1) C(13) C(14) 110.4(2) yes . .
N(4) C(14) C(13) 116.5(2) yes . .
N(4) C(14) C(18) 123.0(2) yes . .
C(13) C(14) C(18) 120.5(2) yes . .
N(4) C(15) N(6) 116.1(2) yes . .
N(4) C(15) C(16) 122.1(2) yes . .
N(6) C(15) C(16) 121.7(2) yes . .
C(15) C(16) C(17) 118.5(2) yes . .
C(16) C(17) C(18) 120.0(2) yes . .
C(14) C(18) C(17) 118.6(2) yes . .
O(1) C(19) N(5) 122.7(2) yes . .
O(1) C(19) C(20) 121.4(2) yes . .
N(5) C(19) C(20) 115.9(2) yes . .
C(19) C(20) C(21) 110.9(2) yes . .
C(19) C(20) C(22) 109.7(2) yes . .
C(19) C(20) C(23) 107.7(2) yes . .
C(21) C(20) C(22) 110.4(2) yes . .
C(21) C(20) C(23) 109.2(2) yes . .
C(22) C(20) C(23) 108.9(2) yes . .
O(2) C(24) N(6) 122.2(2) yes . .
O(2) C(24) C(25) 121.1(2) yes . .
N(6) C(24) C(25) 116.7(2) yes . .
C(24) C(25) C(26) 109.0(2) yes . .
C(24) C(25) C(27) 111.5(2) yes . .
C(24) C(25) C(28) 108.0(2) yes . .
C(26) C(25) C(27) 110.6(2) yes . .
C(26) C(25) C(28) 108.9(2) yes . .
C(27) C(25) C(28) 108.8(2) yes . .
O(3) C(30) C(30) 107.5(2) yes . 3_566
C(9) N(5) H(5N) 116.6 no . .
C(19) N(5) H(5N) 116.6 no . .
C(15) N(6) H(6N) 116.8 no . .
C(24) N(6) H(6N) 116.8 no . .
N(1) C(1) H(1A) 108.8 no . .
N(1) C(1) H(1B) 108.8 no . .
C(2) C(1) H(1A) 108.8 no . .
C(2) C(1) H(1B) 108.8 no . .
H(1A) C(1) H(1B) 107.7 no . .
N(2) C(3) H(3) 118.6 no . .
C(4) C(3) H(3) 118.6 no . .
C(3) C(4) H(4) 120.7 no . .
C(5) C(4) H(4) 120.7 no . .
C(4) C(5) H(5) 120.3 no . .
C(6) C(5) H(5) 120.3 no . .
C(2) C(6) H(6) 120.6 no . .
C(5) C(6) H(6) 120.6 no . .
N(1) C(7) H(7A) 109.5 no . .
N(1) C(7) H(7B) 109.5 no . .
C(8) C(7) H(7A) 109.5 no . .
C(8) C(7) H(7B) 109.6 no . .
H(7A) C(7) H(7B) 108.1 no . .
C(9) C(10) H(10) 120.5 no . .
C(11) C(10) H(10) 120.5 no . .
C(10) C(11) H(11) 120.2 no . .
C(12) C(11) H(11) 120.2 no . .
C(8) C(12) H(12) 120.8 no . .
C(11) C(12) H(12) 120.8 no . .
N(1) C(13) H(13A) 109.6 no . .
N(1) C(13) H(13B) 109.6 no . .
C(14) C(13) H(13A) 109.6 no . .
C(14) C(13) H(13B) 109.6 no . .
H(13A) C(13) H(13B) 108.1 no . .
C(15) C(16) H(16) 120.7 no . .
C(17) C(16) H(16) 120.8 no . .
C(16) C(17) H(17) 120.0 no . .
C(18) C(17) H(17) 120.0 no . .
C(14) C(18) H(18) 120.7 no . .
C(17) C(18) H(18) 120.7 no . .
C(20) C(21) H(21A) 109.5 no . .
C(20) C(21) H(21B) 109.5 no . .
C(20) C(21) H(21C) 109.5 no . .
H(21A) C(21) H(21B) 109.5 no . .
H(21A) C(21) H(21C) 109.5 no . .
H(21B) C(21) H(21C) 109.5 no . .
C(20) C(22) H(22A) 109.5 no . .
C(20) C(22) H(22B) 109.5 no . .
C(20) C(22) H(22C) 109.5 no . .
H(22A) C(22) H(22B) 109.5 no . .
H(22A) C(22) H(22C) 109.5 no . .
H(22B) C(22) H(22C) 109.5 no . .
C(20) C(23) H(23A) 109.5 no . .
C(20) C(23) H(23B) 109.5 no . .
C(20) C(23) H(23C) 109.5 no . .
H(23A) C(23) H(23B) 109.5 no . .
H(23A) C(23) H(23C) 109.5 no . .
H(23B) C(23) H(23C) 109.5 no . .
C(25) C(26) H(26A) 109.5 no . .
C(25) C(26) H(26B) 109.5 no . .
C(25) C(26) H(26C) 109.5 no . .
H(26A) C(26) H(26B) 109.5 no . .
H(26A) C(26) H(26C) 109.5 no . .
H(26B) C(26) H(26C) 109.5 no . .
C(25) C(27) H(27A) 109.5 no . .
C(25) C(27) H(27B) 109.5 no . .
C(25) C(27) H(27C) 109.5 no . .
H(27A) C(27) H(27B) 109.5 no . .
H(27A) C(27) H(27C) 109.5 no . .
H(27B) C(27) H(27C) 109.5 no . .
C(25) C(28) H(28A) 109.5 no . .
C(25) C(28) H(28B) 109.5 no . .
C(25) C(28) H(28C) 109.5 no . .
H(28A) C(28) H(28B) 109.5 no . .
H(28A) C(28) H(28C) 109.5 no . .
H(28B) C(28) H(28C) 109.5 no . .
O(3) C(29) H(29A) 109.5 no . .
O(3) C(29) H(29B) 109.5 no . .
O(3) C(29) H(29C) 109.5 no . .
H(29A) C(29) H(29B) 109.5 no . .
H(29A) C(29) H(29C) 109.5 no . .
H(29B) C(29) H(29C) 109.5 no . .
O(3) C(30) H(30A) 110.2 no . .
O(3) C(30) H(30B) 110.2 no . .
C(30) C(30) H(30A) 110.2 no 3_566 .
C(30) C(30) H(30B) 110.2 no 3_566 .
H(30A) C(30) H(30B) 108.5 no . .

loop_
_geom_bond_atom_site_label_1
_geom_bond_atom_site_label_2
_geom_bond_distance
_geom_bond_publ_flag
_geom_bond_site_symmetry_2
Br(1) Co(1) 2.4980(4) yes .
Br(2) Co(1) 2.5340(4) yes .
Co(1) N(1) 2.130(2) yes .
Co(1) N(2) 2.144(2) yes .
O(1) C(19) 1.211(3) yes .
O(2) C(24) 1.206(3) yes .
O(3) C(29) 1.417(4) yes .
O(3) C(30) 1.421(3) yes .
N(1) C(1) 1.489(3) yes .
N(1) C(7) 1.481(3) yes .
N(1) C(13) 1.473(3) yes .
N(2) C(2) 1.342(3) yes .
N(2) C(3) 1.343(3) yes .
N(3) C(8) 1.351(3) yes .
N(3) C(9) 1.350(3) yes .
N(4) C(14) 1.359(3) yes .
N(4) C(15) 1.343(3) yes .
N(5) C(9) 1.397(3) yes .
N(5) C(19) 1.386(3) yes .
N(6) C(15) 1.398(3) yes .
N(6) C(24) 1.379(3) yes .
C(1) C(2) 1.507(3) yes .
C(2) C(6) 1.388(3) yes .
C(3) C(4) 1.380(4) yes .
C(4) C(5) 1.379(4) yes .
C(5) C(6) 1.381(4) yes .
C(7) C(8) 1.506(3) yes .
C(8) C(12) 1.385(3) yes .
C(9) C(10) 1.400(3) yes .
C(10) C(11) 1.373(3) yes .
C(11) C(12) 1.380(3) yes .
C(13) C(14) 1.505(3) yes .
C(14) C(18) 1.377(3) yes .
C(15) C(16) 1.403(3) yes .
C(16) C(17) 1.375(4) yes .
C(17) C(18) 1.372(4) yes .
C(19) C(20) 1.536(3) yes .
C(20) C(21) 1.528(4) yes .
C(20) C(22) 1.527(4) yes .
C(20) C(23) 1.537(4) yes .
C(24) C(25) 1.532(3) yes .
C(25) C(26) 1.532(4) yes .
C(25) C(27) 1.532(4) yes .
C(25) C(28) 1.538(3) yes .
C(30) C(30) 1.496(4) yes 3_566
N(5) H(5N) 0.880 no .
N(6) H(6N) 0.880 no .
C(1) H(1A) 0.990 no .
C(1) H(1B) 0.990 no .
C(3) H(3) 0.950 no .
C(4) H(4) 0.950 no .
C(5) H(5) 0.950 no .
C(6) H(6) 0.950 no .
C(7) H(7A) 0.990 no .
C(7) H(7B) 0.990 no .
C(10) H(10) 0.950 no .
C(11) H(11) 0.950 no .
C(12) H(12) 0.950 no .
C(13) H(13A) 0.990 no .
C(13) H(13B) 0.990 no .
C(16) H(16) 0.950 no .
C(17) H(17) 0.950 no .
C(18) H(18) 0.950 no .
C(21) H(21A) 0.980 no .
C(21) H(21B) 0.980 no .
C(21) H(21C) 0.980 no .
C(22) H(22A) 0.980 no .
C(22) H(22B) 0.980 no .
C(22) H(22C) 0.980 no .
C(23) H(23A) 0.980 no .
C(23) H(23B) 0.980 no .
C(23) H(23C) 0.980 no .
C(26) H(26A) 0.980 no .
C(26) H(26B) 0.980 no .
C(26) H(26C) 0.980 no .
C(27) H(27A) 0.980 no .
C(27) H(27B) 0.980 no .
C(27) H(27C) 0.980 no .
C(28) H(28A) 0.980 no .
C(28) H(28B) 0.980 no .
C(28) H(28C) 0.980 no .
C(29) H(29A) 0.980 no .
C(29) H(29B) 0.980 no .
C(29) H(29C) 0.980 no .
C(30) H(30A) 0.990 no .
C(30) H(30B) 0.990 no .

loop_
_geom_contact_atom_site_label_1
_geom_contact_atom_site_label_2
_geom_contact_distance
_geom_contact_site_symmetry_2
Br(1) N(2) 3.421(2) .
Br(1) N(5) 3.435(2) .
Br(1) N(6) 3.430(2) .
Br(1) C(3) 3.459(2) .
Br(2) N(1) 3.394(2) .
Br(2) N(4) 3.506(2) .
Br(2) C(7) 3.457(2) .
Br(2) C(13) 3.446(3) .
Co(1) N(3) 2.4172(19) .
Co(1) N(4) 2.303(2) .
Co(1) N(6) 3.569(2) .
Co(1) C(1) 3.006(2) .
Co(1) C(2) 2.946(2) .
Co(1) C(3) 3.142(2) .
Co(1) C(7) 2.917(2) .
Co(1) C(8) 3.091(2) .
Co(1) C(9) 3.509(2) .
Co(1) C(13) 2.913(2) .
Co(1) C(14) 3.030(2) .
Co(1) C(15) 3.365(2) .
O(1) N(5) 2.280(2) .
O(1) C(1) 3.306(3) 4_565
O(1) C(7) 3.289(3) 3_676
O(1) C(8) 3.515(3) 3_676
O(1) C(9) 2.880(3) .
O(1) C(10) 2.781(3) .
O(1) C(12) 3.588(3) 3_676
O(1) C(18) 3.359(3) 4_565
O(1) C(20) 2.401(3) .
O(1) C(21) 3.497(3) .
O(1) C(22) 3.376(3) .
O(1) C(23) 2.674(4) .
O(2) N(6) 2.265(3) .
O(2) C(15) 2.855(3) .
O(2) C(16) 2.767(3) .
O(2) C(25) 2.389(3) .
O(2) C(26) 3.327(3) .
O(2) C(27) 3.521(3) .
O(2) C(28) 2.676(3) .
O(2) C(29) 3.494(4) 2_555
O(2) C(30) 3.366(3) 2_555
O(3) O(3) 3.588(3) 3_566
O(3) C(4) 3.399(4) .
O(3) C(30) 2.353(3) 3_566
N(1) Br(2) 3.394(2) .
N(1) N(2) 2.772(2) .
N(1) N(3) 2.813(2) .
N(1) N(4) 2.775(2) .
N(1) C(2) 2.507(3) .
N(1) C(8) 2.455(3) .
N(1) C(14) 2.445(3) .
N(2) Br(1) 3.421(2) .
N(2) N(1) 2.772(2) .
N(2) N(3) 2.976(2) .
N(2) N(4) 3.105(2) .
N(2) C(1) 2.439(3) .
N(2) C(4) 2.390(3) .
N(2) C(5) 2.767(3) .
N(2) C(6) 2.389(3) .
N(2) C(8) 3.594(3) .
N(3) Co(1) 2.4172(19) .
N(3) N(1) 2.813(2) .
N(3) N(2) 2.976(2) .
N(3) N(5) 2.318(2) .
N(3) C(1) 3.367(3) .
N(3) C(2) 3.227(3) .
N(3) C(7) 2.435(3) .
N(3) C(10) 2.409(3) .
N(3) C(10) 3.404(3) 3_676
N(3) C(11) 2.787(3) .
N(3) C(11) 3.563(3) 3_676
N(3) C(12) 2.408(3) .
N(4) Br(2) 3.506(2) .
N(4) Co(1) 2.303(2) .
N(4) N(1) 2.775(2) .
N(4) N(2) 3.105(2) .
N(4) N(6) 2.327(2) .
N(4) C(1) 3.377(3) .
N(4) C(13) 2.436(3) .
N(4) C(16) 2.404(3) .
N(4) C(17) 2.776(3) .
N(4) C(18) 2.404(3) .
N(5) Br(1) 3.435(2) .
N(5) O(1) 2.280(2) .
N(5) N(3) 2.318(2) .
N(5) C(8) 3.555(3) .
N(5) C(10) 2.454(3) .
N(5) C(11) 3.557(3) 3_676
N(5) C(12) 3.490(3) 3_676
N(5) C(20) 2.477(3) .
N(5) C(21) 2.942(3) .
N(5) C(22) 3.068(3) .
N(6) Br(1) 3.430(2) .
N(6) Co(1) 3.569(2) .
N(6) O(2) 2.265(3) .
N(6) N(4) 2.327(2) .
N(6) C(14) 3.569(3) .
N(6) C(16) 2.446(3) .
N(6) C(25) 2.479(3) .
N(6) C(26) 3.086(3) .
N(6) C(27) 2.945(3) .
C(1) Co(1) 3.006(2) .
C(1) O(1) 3.306(3) 4_564
C(1) N(2) 2.439(3) .
C(1) N(3) 3.367(3) .
C(1) N(4) 3.377(3) .
C(1) C(6) 2.510(4) .
C(1) C(7) 2.446(3) .
C(1) C(8) 2.979(3) .
C(1) C(13) 2.441(4) .
C(1) C(14) 3.016(3) .
C(2) Co(1) 2.946(2) .
C(2) N(1) 2.507(3) .
C(2) N(3) 3.227(3) .
C(2) C(3) 2.305(3) .
C(2) C(4) 2.727(4) .
C(2) C(5) 2.384(4) .
C(2) C(7) 3.421(3) .
C(2) C(8) 3.353(3) .
C(3) Br(1) 3.459(2) .
C(3) Co(1) 3.142(2) .
C(3) C(2) 2.305(3) .
C(3) C(5) 2.371(4) .
C(3) C(6) 2.717(4) .
C(4) O(3) 3.399(4) .
C(4) N(2) 2.390(3) .
C(4) C(2) 2.727(4) .
C(4) C(6) 2.384(4) .
C(5) N(2) 2.767(3) .
C(5) C(2) 2.384(4) .
C(5) C(3) 2.371(4) .
C(6) N(2) 2.389(3) .
C(6) C(1) 2.510(4) .
C(6) C(3) 2.717(4) .
C(6) C(4) 2.384(4) .
C(6) C(23) 3.560(4) 4_564
C(7) Br(2) 3.457(2) .
C(7) Co(1) 2.917(2) .
C(7) O(1) 3.289(3) 3_676
C(7) N(3) 2.435(3) .
C(7) C(1) 2.446(3) .
C(7) C(2) 3.421(3) .
C(7) C(12) 2.502(3) .
C(7) C(13) 2.430(3) .
C(8) Co(1) 3.091(2) .
C(8) O(1) 3.515(3) 3_676
C(8) N(1) 2.455(3) .
C(8) N(2) 3.594(3) .
C(8) N(5) 3.555(3) .
C(8) C(1) 2.979(3) .
C(8) C(2) 3.353(3) .
C(8) C(9) 2.307(3) .
C(8) C(10) 2.717(3) .
C(8) C(10) 3.527(3) 3_676
C(8) C(11) 2.376(3) .
C(9) Co(1) 3.509(2) .
C(9) O(1) 2.880(3) .
C(9) C(8) 2.307(3) .
C(9) C(10) 3.527(3) 3_676
C(9) C(11) 2.389(3) .
C(9) C(11) 3.430(3) 3_676
C(9) C(12) 2.732(3) .
C(9) C(19) 2.489(3) .
C(10) O(1) 2.781(3) .
C(10) N(3) 2.409(3) .
C(10) N(3) 3.404(3) 3_676
C(10) N(5) 2.454(3) .
C(10) C(8) 2.717(3) .
C(10) C(8) 3.527(3) 3_676
C(10) C(9) 3.527(3) 3_676
C(10) C(12) 2.378(3) .
C(10) C(19) 2.988(3) .
C(11) N(3) 2.787(3) .
C(11) N(3) 3.563(3) 3_676
C(11) N(5) 3.557(3) 3_676
C(11) C(8) 2.376(3) .
C(11) C(9) 2.389(3) .
C(11) C(9) 3.430(3) 3_676
C(12) O(1) 3.588(3) 3_676
C(12) N(3) 2.408(3) .
C(12) N(5) 3.490(3) 3_676
C(12) C(7) 2.502(3) .
C(12) C(9) 2.732(3) .
C(12) C(10) 2.378(3) .
C(12) C(19) 3.525(3) 3_676
C(13) Br(2) 3.446(3) .
C(13) Co(1) 2.913(2) .
C(13) N(4) 2.436(3) .
C(13) C(1) 2.441(4) .
C(13) C(7) 2.430(3) .
C(13) C(18) 2.503(3) .
C(14) Co(1) 3.030(2) .
C(14) N(1) 2.445(3) .
C(14) N(6) 3.569(3) .
C(14) C(1) 3.016(3) .
C(14) C(15) 2.311(3) .
C(14) C(16) 2.719(3) .
C(14) C(17) 2.364(3) .
C(15) Co(1) 3.365(2) .
C(15) O(2) 2.855(3) .
C(15) C(14) 2.311(3) .
C(15) C(17) 2.387(3) .
C(15) C(18) 2.731(3) .
C(15) C(24) 2.479(3) .
C(16) O(2) 2.767(3) .
C(16) N(4) 2.404(3) .
C(16) N(6) 2.446(3) .
C(16) C(14) 2.719(3) .
C(16) C(18) 2.379(4) .
C(16) C(22) 3.518(4) 4_574
C(16) C(24) 2.975(3) .
C(17) N(4) 2.776(3) .
C(17) C(14) 2.364(3) .
C(17) C(15) 2.387(3) .
C(18) O(1) 3.359(3) 4_564
C(18) N(4) 2.404(3) .
C(18) C(13) 2.503(3) .
C(18) C(15) 2.731(3) .
C(18) C(16) 2.379(4) .
C(19) C(9) 2.489(3) .
C(19) C(10) 2.988(3) .
C(19) C(12) 3.525(3) 3_676
C(19) C(21) 2.524(3) .
C(19) C(22) 2.505(4) .
C(19) C(23) 2.482(4) .
C(20) O(1) 2.401(3) .
C(20) N(5) 2.477(3) .
C(21) O(1) 3.497(3) .
C(21) N(5) 2.942(3) .
C(21) C(19) 2.524(3) .
C(21) C(22) 2.508(4) .
C(21) C(23) 2.500(4) .
C(22) O(1) 3.376(3) .
C(22) N(5) 3.068(3) .
C(22) C(16) 3.518(4) 4_575
C(22) C(19) 2.505(4) .
C(22) C(21) 2.508(4) .
C(22) C(23) 2.493(5) .
C(23) O(1) 2.674(4) .
C(23) C(6) 3.560(4) 4_565
C(23) C(19) 2.482(4) .
C(23) C(21) 2.500(4) .
C(23) C(22) 2.493(5) .
C(24) C(15) 2.479(3) .
C(24) C(16) 2.975(3) .
C(24) C(26) 2.495(4) .
C(24) C(27) 2.532(4) .
C(24) C(28) 2.484(3) .
C(25) O(2) 2.389(3) .
C(25) N(6) 2.479(3) .
C(26) O(2) 3.327(3) .
C(26) N(6) 3.086(3) .
C(26) C(24) 2.495(4) .
C(26) C(27) 2.519(4) .
C(26) C(28) 2.498(4) .
C(27) O(2) 3.521(3) .
C(27) N(6) 2.945(3) .
C(27) C(24) 2.532(4) .
C(27) C(26) 2.519(4) .
C(27) C(28) 2.495(4) .
C(28) O(2) 2.676(3) .
C(28) C(24) 2.484(3) .
C(28) C(26) 2.498(4) .
C(28) C(27) 2.495(4) .
C(29) O(2) 3.494(4) 2_545
C(29) C(30) 2.339(4) .
C(30) O(2) 3.366(3) 2_545
C(30) O(3) 2.353(3) 3_566
C(30) C(29) 2.339(4) .
Br(1) H(3) 2.846 .
Br(1) H(5) 3.005 1_565
Br(1) H(21A) 2.841 .
Br(1) H(22C) 2.887 .
Br(1) H(26A) 2.868 .
Br(1) H(27C) 2.880 .
Br(1) H(5N) 2.573 .
Br(1) H(6N) 2.584 .
Br(2) H(6) 2.816 1_565
Br(2) H(10) 3.152 3_676
Br(2) H(11) 3.273 3_676
Br(2) H(7A) 2.818 .
Br(2) H(7B) 2.903 2_655
Br(2) H(13A) 3.020 2_655
Br(2) H(13B) 2.844 .
Co(1) H(3) 3.227 .
Co(1) H(1B) 3.557 .
Co(1) H(7A) 3.066 .
Co(1) H(13B) 3.103 .
Co(1) H(5N) 3.136 .
Co(1) H(6N) 3.043 .
O(1) H(10) 2.156 .
O(1) H(12) 3.507 3_676
O(1) H(18) 3.052 4_565
O(1) H(1A) 3.482 4_565
O(1) H(1B) 2.369 4_565
O(1) H(7A) 2.624 3_676
O(1) H(7B) 3.370 3_676
O(1) H(13A) 3.209 4_565
O(1) H(21C) 3.446 .
O(1) H(22A) 3.294 .
O(1) H(23A) 2.662 .
O(1) H(23C) 2.521 .
O(1) H(5N) 3.031 .
O(2) H(16) 2.198 .
O(2) H(22B) 3.031 4_574
O(2) H(26B) 3.265 2_545
O(2) H(26C) 3.192 .
O(2) H(26C) 3.515 2_545
O(2) H(27A) 3.529 .
O(2) H(27A) 3.589 2_555
O(2) H(28A) 2.549 .
O(2) H(28C) 2.645 .
O(2) H(6N) 3.018 .
O(2) H(29A) 2.667 2_555
O(2) H(30A) 2.483 2_555
O(2) H(30B) 3.566 2_555
O(3) H(4) 2.502 .
O(3) H(16) 3.428 4_565
O(3) H(21C) 3.437 .
O(3) H(26B) 3.094 3_576
O(3) H(27B) 2.938 3_576
O(3) H(29A) 1.973 .
O(3) H(29B) 1.973 .
O(3) H(29C) 1.973 .
O(3) H(30A) 1.993 .
O(3) H(30A) 2.563 3_566
O(3) H(30B) 1.993 .
O(3) H(30B) 2.563 3_566
N(1) H(1A) 2.037 .
N(1) H(1B) 2.037 .
N(1) H(7A) 2.038 .
N(1) H(7B) 2.038 .
N(1) H(13A) 2.031 .
N(1) H(13B) 2.031 .
N(2) H(3) 1.981 .
N(2) H(4) 3.241 .
N(2) H(6) 3.241 .
N(2) H(1A) 3.173 .
N(2) H(1B) 2.946 .
N(2) H(5N) 3.369 .
N(2) H(6N) 3.479 .
N(3) H(10) 3.259 .
N(3) H(10) 3.413 3_676
N(3) H(12) 3.257 .
N(3) H(1A) 3.514 .
N(3) H(7A) 2.792 .
N(3) H(7B) 3.237 .
N(3) H(5N) 2.404 .
N(4) H(16) 3.254 .
N(4) H(18) 3.255 .
N(4) H(1B) 3.255 .
N(4) H(13A) 3.234 .
N(4) H(13B) 2.819 .
N(4) H(22A) 3.429 4_574
N(4) H(6N) 2.438 .
N(5) H(10) 2.661 .
N(5) H(12) 3.573 3_676
N(5) H(18) 3.596 4_565
N(5) H(21A) 2.696 .
N(5) H(21C) 3.111 .
N(5) H(22A) 3.413 .
N(5) H(22C) 2.757 .
N(6) H(16) 2.650 .
N(6) H(22B) 3.578 4_574
N(6) H(26A) 2.823 .
N(6) H(26C) 3.367 .
N(6) H(27A) 3.191 .
N(6) H(27C) 2.642 .
N(6) H(28A) 3.286 2_545
N(6) H(28B) 3.399 2_545
C(1) H(6) 2.676 .
C(1) H(7A) 3.296 .
C(1) H(7B) 2.598 .
C(1) H(13A) 2.563 .
C(1) H(13B) 3.286 .
C(1) H(23A) 3.415 4_564
C(1) H(23C) 3.527 4_564
C(2) H(3) 3.160 .
C(2) H(5) 3.247 .
C(2) H(6) 2.043 .
C(2) H(1A) 2.053 .
C(2) H(1B) 2.053 .
C(2) H(23A) 3.263 4_564
C(2) H(23C) 3.426 4_564
C(3) H(4) 2.036 .
C(3) H(5) 3.235 .
C(3) H(21A) 3.288 .
C(3) H(5N) 3.330 .
C(4) H(3) 2.015 .
C(4) H(5) 2.031 .
C(4) H(6) 3.247 .
C(4) H(17) 2.949 4_565
C(4) H(29A) 3.587 .
C(4) H(30B) 3.471 3_566
C(5) H(3) 3.225 .
C(5) H(4) 2.035 .
C(5) H(6) 2.037 .
C(5) H(17) 3.258 4_565
C(5) H(26A) 3.182 1_545
C(6) H(4) 3.247 .
C(6) H(5) 2.033 .
C(6) H(1A) 2.644 .
C(6) H(1B) 2.855 .
C(6) H(23A) 3.367 4_564
C(6) H(23C) 3.004 4_564
C(7) H(10) 3.591 3_676
C(7) H(12) 2.667 .
C(7) H(1A) 2.400 .
C(7) H(1B) 3.167 .
C(7) H(13A) 2.743 .
C(7) H(13B) 2.520 .
C(8) H(10) 3.355 3_676
C(8) H(11) 3.240 .
C(8) H(12) 2.041 .
C(8) H(1A) 2.809 .
C(8) H(7A) 2.061 .
C(8) H(7B) 2.061 .
C(9) H(10) 2.053 .
C(9) H(11) 3.253 .
C(9) H(18) 3.508 4_565
C(9) H(5N) 1.956 .
C(10) H(11) 2.025 .
C(10) H(12) 3.241 .
C(10) H(18) 3.045 4_565
C(10) H(7A) 3.599 3_676
C(10) H(5N) 3.215 .
C(11) H(10) 2.027 .
C(11) H(12) 2.036 .
C(12) H(10) 3.241 .
C(12) H(11) 2.031 .
C(12) H(1A) 3.349 .
C(12) H(7A) 3.018 .
C(12) H(7B) 2.561 .
C(12) H(22A) 3.283 3_676
C(13) H(18) 2.669 .
C(13) H(1A) 3.000 .
C(13) H(1A) 3.557 2_655
C(13) H(1B) 2.385 .
C(13) H(7A) 2.548 .
C(13) H(7B) 2.711 .
C(14) H(17) 3.226 .
C(14) H(18) 2.033 .
C(14) H(1B) 2.658 .
C(14) H(13A) 2.060 .
C(14) H(13B) 2.060 .
C(14) H(22A) 3.486 4_574
C(15) H(16) 2.057 .
C(15) H(17) 3.252 .
C(15) H(22A) 3.282 4_574
C(15) H(22B) 3.216 4_574
C(15) H(28B) 3.284 2_545
C(15) H(6N) 1.958 .
C(16) H(17) 2.025 .
C(16) H(18) 3.241 .
C(16) H(21C) 3.496 4_564
C(16) H(22A) 3.319 4_574
C(16) H(22B) 2.934 4_574
C(16) H(28B) 3.052 2_545
C(16) H(6N) 3.200 .
C(16) H(30A) 3.322 2_555
C(16) H(30B) 3.524 2_555
C(17) H(16) 2.032 .
C(17) H(18) 2.028 .
C(17) H(21C) 3.026 4_564
C(17) H(22A) 3.402 4_574
C(17) H(22B) 3.418 4_574
C(18) H(10) 3.468 4_564
C(18) H(16) 3.241 .
C(18) H(17) 2.022 .
C(18) H(1B) 3.242 .
C(18) H(13A) 2.574 .
C(18) H(13B) 3.006 .
C(18) H(22A) 3.473 4_574
C(19) H(10) 2.720 .
C(19) H(12) 3.354 3_676
C(19) H(18) 3.411 4_565
C(19) H(1B) 3.399 4_565
C(19) H(7A) 3.557 3_676
C(19) H(21A) 2.758 .
C(19) H(21B) 3.365 .
C(19) H(21C) 2.670 .
C(19) H(22A) 2.709 .
C(19) H(22B) 3.352 .
C(19) H(22C) 2.670 .
C(19) H(23A) 2.679 .
C(19) H(23B) 3.336 .
C(19) H(23C) 2.643 .
C(19) H(5N) 1.945 .
C(20) H(21A) 2.073 .
C(20) H(21B) 2.072 .
C(20) H(21C) 2.072 .
C(20) H(22A) 2.071 .
C(20) H(22B) 2.071 .
C(20) H(22C) 2.071 .
C(20) H(23A) 2.080 .
C(20) H(23B) 2.080 .
C(20) H(23C) 2.081 .
C(20) H(5N) 2.521 .
C(21) H(3) 3.449 .
C(21) H(22A) 3.352 .
C(21) H(22B) 2.660 .
C(21) H(22C) 2.736 .
C(21) H(23A) 2.671 .
C(21) H(23B) 2.698 .
C(21) H(23C) 3.348 .
C(21) H(27B) 3.201 3_576
C(21) H(5N) 2.667 .
C(21) H(29B) 3.040 .
C(21) H(29C) 3.343 3_576
C(22) H(12) 3.164 3_676
C(22) H(21A) 2.667 .
C(22) H(21B) 2.729 .
C(22) H(21C) 3.352 .
C(22) H(23A) 3.342 .
C(22) H(23B) 2.668 .
C(22) H(23C) 2.687 .
C(22) H(5N) 2.887 .
C(23) H(6) 3.513 4_565
C(23) H(1B) 3.215 4_565
C(23) H(21A) 3.348 .
C(23) H(21B) 2.649 .
C(23) H(21C) 2.717 .
C(23) H(22A) 2.638 .
C(23) H(22B) 2.713 .
C(23) H(22C) 3.343 .
C(23) H(26C) 3.466 4_575
C(23) H(28C) 3.454 3_576
C(24) H(16) 2.724 .
C(24) H(22B) 3.517 4_574
C(24) H(26A) 2.702 .
C(24) H(26B) 3.344 .
C(24) H(26C) 2.655 .
C(24) H(27A) 2.733 .
C(24) H(27B) 3.372 .
C(24) H(27C) 2.716 .
C(24) H(28A) 2.673 .
C(24) H(28A) 3.384 2_545
C(24) H(28B) 3.337 .
C(24) H(28C) 2.655 .
C(24) H(6N) 1.941 .
C(25) H(26A) 2.076 .
C(25) H(26B) 2.076 .
C(25) H(26C) 2.076 .
C(25) H(27A) 2.076 .
C(25) H(27B) 2.076 .
C(25) H(27C) 2.075 .
C(25) H(28A) 2.081 .
C(25) H(28B) 2.081 .
C(25) H(28C) 2.081 .
C(25) H(6N) 2.531 .
C(26) H(5) 3.391 1_565
C(26) H(23B) 3.321 4_574
C(26) H(27A) 3.362 .
C(26) H(27B) 2.688 .
C(26) H(27C) 2.727 .
C(26) H(28A) 2.660 .
C(26) H(28B) 2.704 .
C(26) H(28C) 3.347 .
C(26) H(28C) 3.348 2_555
C(26) H(6N) 2.941 .
C(26) H(30A) 3.538 1_565
C(27) H(21B) 3.039 3_576
C(27) H(26A) 2.706 .
C(27) H(26B) 2.709 .
C(27) H(26C) 3.363 .
C(27) H(28A) 3.345 .
C(27) H(28A) 3.143 2_545
C(27) H(28B) 2.661 .
C(27) H(28C) 2.696 .
C(27) H(6N) 2.654 .
C(27) H(29A) 3.254 .
C(27) H(29B) 3.429 .
C(27) H(29B) 3.483 3_576
C(27) H(29C) 3.399 3_576
C(28) H(23A) 3.520 3_576
C(28) H(26A) 3.349 .
C(28) H(26B) 2.675 .
C(28) H(26C) 2.686 .
C(28) H(26C) 3.421 2_545
C(28) H(27A) 2.661 .
C(28) H(27A) 3.338 2_555
C(28) H(27B) 2.694 .
C(28) H(27C) 3.347 .
C(29) H(3) 3.358 .
C(29) H(4) 3.126 .
C(29) H(21B) 3.291 3_576
C(29) H(27A) 3.470 .
C(29) H(27B) 2.908 3_576
C(29) H(27C) 3.518 .
C(29) H(29B) 3.262 3_576
C(29) H(30A) 2.536 .
C(29) H(30B) 2.577 .
C(30) H(4) 3.060 .
C(30) H(4) 3.294 3_566
C(30) H(16) 3.022 2_545
C(30) H(26B) 3.351 1_545
C(30) H(26B) 3.297 3_576
C(30) H(29A) 2.530 .
C(30) H(29B) 3.184 .
C(30) H(29C) 2.555 .
C(30) H(30A) 2.059 3_566
C(30) H(30B) 2.059 3_566
H(3) Br(1) 2.846 .
H(3) Co(1) 3.227 .
H(3) N(2) 1.981 .
H(3) C(2) 3.160 .
H(3) C(4) 2.015 .
H(3) C(5) 3.225 .
H(3) C(21) 3.449 .
H(3) C(29) 3.358 .
H(3) H(4) 2.320 .
H(3) H(21A) 2.635 .
H(3) H(21C) 3.438 .
H(3) H(27C) 2.869 .
H(3) H(28A) 3.586 2_545
H(3) H(5N) 3.111 .
H(3) H(6N) 3.146 .
H(3) H(29A) 3.102 .
H(3) H(29B) 2.951 .
H(4) O(3) 2.502 .
H(4) N(2) 3.241 .
H(4) C(3) 2.036 .
H(4) C(5) 2.035 .
H(4) C(6) 3.247 .
H(4) C(29) 3.126 .
H(4) C(30) 3.060 .
H(4) C(30) 3.294 3_566
H(4) H(3) 2.320 .
H(4) H(5) 2.344 .
H(4) H(17) 2.744 4_565
H(4) H(26B) 3.497 1_545
H(4) H(29A) 2.980 .
H(4) H(29B) 3.277 .
H(4) H(30A) 2.935 .
H(4) H(30B) 2.666 3_566
H(5) Br(1) 3.005 1_545
H(5) C(2) 3.247 .
H(5) C(3) 3.235 .
H(5) C(4) 2.031 .
H(5) C(6) 2.033 .
H(5) C(26) 3.391 1_545
H(5) H(4) 2.344 .
H(5) H(6) 2.344 .
H(5) H(17) 3.263 4_565
H(5) H(26A) 2.623 1_545
H(5) H(26B) 3.509 1_545
H(5) H(26C) 3.596 1_545
H(5) H(30B) 3.350 3_566
H(6) Br(2) 2.816 1_545
H(6) N(2) 3.241 .
H(6) C(1) 2.676 .
H(6) C(2) 2.043 .
H(6) C(4) 3.247 .
H(6) C(5) 2.037 .
H(6) C(23) 3.513 4_564
H(6) H(5) 2.344 .
H(6) H(1A) 2.506 .
H(6) H(1B) 2.917 .
H(6) H(23A) 3.536 4_564
H(6) H(23C) 2.746 4_564
H(10) Br(2) 3.152 3_676
H(10) O(1) 2.156 .
H(10) N(3) 3.259 .
H(10) N(3) 3.413 3_676
H(10) N(5) 2.661 .
H(10) C(7) 3.591 3_676
H(10) C(8) 3.355 3_676
H(10) C(9) 2.053 .
H(10) C(11) 2.027 .
H(10) C(12) 3.241 .
H(10) C(18) 3.468 4_565
H(10) C(19) 2.720 .
H(10) H(11) 2.333 .
H(10) H(18) 2.672 4_565
H(10) H(1B) 3.579 4_565
H(10) H(7A) 2.914 3_676
H(10) H(13A) 2.848 4_565
H(10) H(5N) 3.520 .
H(11) Br(2) 3.273 3_676
H(11) C(8) 3.240 .
H(11) C(9) 3.253 .
H(11) C(10) 2.025 .
H(11) C(12) 2.031 .
H(11) H(10) 2.333 .
H(11) H(12) 2.344 .
H(11) H(22C) 3.413 3_676
H(12) O(1) 3.507 3_676
H(12) N(3) 3.257 .
H(12) N(5) 3.573 3_676
H(12) C(7) 2.667 .
H(12) C(8) 2.041 .
H(12) C(10) 3.241 .
H(12) C(11) 2.036 .
H(12) C(19) 3.354 3_676
H(12) C(22) 3.164 3_676
H(12) H(11) 2.344 .
H(12) H(1A) 3.361 .
H(12) H(7A) 3.177 .
H(12) H(7B) 2.365 .
H(12) H(13B) 3.235 2_645
H(12) H(22A) 2.474 3_676
H(12) H(22C) 3.081 3_676
H(16) O(2) 2.198 .
H(16) O(3) 3.428 4_564
H(16) N(4) 3.254 .
H(16) N(6) 2.650 .
H(16) C(15) 2.057 .
H(16) C(17) 2.032 .
H(16) C(18) 3.241 .
H(16) C(24) 2.724 .
H(16) C(30) 3.022 2_555
H(16) H(17) 2.336 .
H(16) H(21C) 3.583 4_564
H(16) H(22B) 2.978 4_574
H(16) H(26B) 3.274 2_545
H(16) H(28B) 2.846 2_545
H(16) H(6N) 3.489 .
H(16) H(30A) 2.390 2_555
H(16) H(30B) 2.808 2_555
H(17) C(4) 2.949 4_564
H(17) C(5) 3.258 4_564
H(17) C(14) 3.226 .
H(17) C(15) 3.252 .
H(17) C(16) 2.025 .
H(17) C(18) 2.022 .
H(17) H(4) 2.744 4_564
H(17) H(5) 3.263 4_564
H(17) H(16) 2.336 .
H(17) H(18) 2.332 .
H(17) H(21C) 2.774 4_564
H(17) H(30B) 3.350 2_555
H(18) O(1) 3.052 4_564
H(18) N(4) 3.255 .
H(18) N(5) 3.596 4_564
H(18) C(9) 3.508 4_564
H(18) C(10) 3.045 4_564
H(18) C(13) 2.669 .
H(18) C(14) 2.033 .
H(18) C(16) 3.241 .
H(18) C(17) 2.028 .
H(18) C(19) 3.411 4_564
H(18) H(10) 2.672 4_564
H(18) H(17) 2.332 .
H(18) H(1B) 3.409 .
H(18) H(13A) 2.394 .
H(18) H(13B) 3.129 .
H(1A) O(1) 3.482 4_564
H(1A) N(1) 2.037 .
H(1A) N(2) 3.173 .
H(1A) N(3) 3.514 .
H(1A) C(2) 2.053 .
H(1A) C(6) 2.644 .
H(1A) C(7) 2.400 .
H(1A) C(8) 2.809 .
H(1A) C(12) 3.349 .
H(1A) C(13) 3.000 .
H(1A) C(13) 3.557 2_645
H(1A) H(6) 2.506 .
H(1A) H(12) 3.361 .
H(1A) H(1B) 1.599 .
H(1A) H(7A) 3.352 .
H(1A) H(7A) 3.043 2_645
H(1A) H(7B) 2.228 .
H(1A) H(13A) 2.892 .
H(1A) H(13B) 2.670 2_645
H(1B) Co(1) 3.557 .
H(1B) O(1) 2.369 4_564
H(1B) N(1) 2.037 .
H(1B) N(2) 2.946 .
H(1B) N(4) 3.255 .
H(1B) C(2) 2.053 .
H(1B) C(6) 2.855 .
H(1B) C(7) 3.167 .
H(1B) C(13) 2.385 .
H(1B) C(14) 2.658 .
H(1B) C(18) 3.242 .
H(1B) C(19) 3.399 4_564
H(1B) C(23) 3.215 4_564
H(1B) H(6) 2.917 .
H(1B) H(10) 3.579 4_564
H(1B) H(18) 3.409 .
H(1B) H(1A) 1.599 .
H(1B) H(7A) 3.234 2_645
H(1B) H(7B) 3.188 .
H(1B) H(13A) 2.293 .
H(1B) H(13B) 3.353 .
H(1B) H(23A) 2.698 4_564
H(1B) H(23C) 2.901 4_564
H(7A) Br(2) 2.818 .
H(7A) Co(1) 3.066 .
H(7A) O(1) 2.624 3_676
H(7A) N(1) 2.038 .
H(7A) N(3) 2.792 .
H(7A) C(1) 3.296 .
H(7A) C(8) 2.061 .
H(7A) C(10) 3.599 3_676
H(7A) C(12) 3.018 .
H(7A) C(13) 2.548 .
H(7A) C(19) 3.557 3_676
H(7A) H(10) 2.914 3_676
H(7A) H(12) 3.177 .
H(7A) H(1A) 3.352 .
H(7A) H(1A) 3.043 2_655
H(7A) H(1B) 3.234 2_655
H(7A) H(7B) 1.603 .
H(7A) H(13A) 2.964 .
H(7A) H(13B) 2.240 .
H(7B) Br(2) 2.903 2_645
H(7B) O(1) 3.370 3_676
H(7B) N(1) 2.038 .
H(7B) N(3) 3.237 .
H(7B) C(1) 2.598 .
H(7B) C(8) 2.061 .
H(7B) C(12) 2.561 .
H(7B) C(13) 2.711 .
H(7B) H(12) 2.365 .
H(7B) H(1A) 2.228 .
H(7B) H(1B) 3.188 .
H(7B) H(7A) 1.603 .
H(7B) H(13A) 2.657 .
H(7B) H(13B) 2.871 .
H(7B) H(13B) 3.047 2_645
H(13A) Br(2) 3.020 2_645
H(13A) O(1) 3.209 4_564
H(13A) N(1) 2.031 .
H(13A) N(4) 3.234 .
H(13A) C(1) 2.563 .
H(13A) C(7) 2.743 .
H(13A) C(14) 2.060 .
H(13A) C(18) 2.574 .
H(13A) H(10) 2.848 4_564
H(13A) H(18) 2.394 .
H(13A) H(1A) 2.892 .
H(13A) H(1B) 2.293 .
H(13A) H(7A) 2.964 .
H(13A) H(7B) 2.657 .
H(13A) H(13B) 1.603 .
H(13B) Br(2) 2.844 .
H(13B) Co(1) 3.103 .
H(13B) N(1) 2.031 .
H(13B) N(4) 2.819 .
H(13B) C(1) 3.286 .
H(13B) C(7) 2.520 .
H(13B) C(14) 2.060 .
H(13B) C(18) 3.006 .
H(13B) H(12) 3.235 2_655
H(13B) H(18) 3.129 .
H(13B) H(1A) 2.670 2_655
H(13B) H(1B) 3.353 .
H(13B) H(7A) 2.240 .
H(13B) H(7B) 2.871 .
H(13B) H(7B) 3.047 2_655
H(13B) H(13A) 1.603 .
H(21A) Br(1) 2.841 .
H(21A) N(5) 2.696 .
H(21A) C(3) 3.288 .
H(21A) C(19) 2.758 .
H(21A) C(20) 2.073 .
H(21A) C(22) 2.667 .
H(21A) C(23) 3.348 .
H(21A) H(3) 2.635 .
H(21A) H(21B) 1.600 .
H(21A) H(21C) 1.600 .
H(21A) H(22A) 3.582 .
H(21A) H(22B) 2.879 .
H(21A) H(22C) 2.530 .
H(21A) H(23A) 3.584 .
H(21A) H(23B) 3.572 .
H(21A) H(5N) 2.160 .
H(21A) H(29B) 2.778 .
H(21A) H(29C) 3.076 3_576
H(21B) C(19) 3.365 .
H(21B) C(20) 2.072 .
H(21B) C(22) 2.729 .
H(21B) C(23) 2.649 .
H(21B) C(27) 3.039 3_576
H(21B) C(29) 3.291 3_576
H(21B) H(21A) 1.600 .
H(21B) H(21C) 1.600 .
H(21B) H(22A) 3.592 .
H(21B) H(22B) 2.515 .
H(21B) H(22C) 3.084 .
H(21B) H(23A) 2.895 .
H(21B) H(23B) 2.477 .
H(21B) H(23C) 3.558 .
H(21B) H(27A) 2.741 3_576
H(21B) H(27B) 2.465 3_576
H(21B) H(28B) 3.449 3_576
H(21B) H(5N) 3.543 .
H(21B) H(29A) 3.145 3_576
H(21B) H(29B) 2.758 .
H(21B) H(29B) 3.489 3_576
H(21B) H(29C) 2.742 3_576
H(21C) O(1) 3.446 .
H(21C) O(3) 3.437 .
H(21C) N(5) 3.111 .
H(21C) C(16) 3.496 4_565
H(21C) C(17) 3.026 4_565
H(21C) C(19) 2.670 .
H(21C) C(20) 2.072 .
H(21C) C(22) 3.352 .
H(21C) C(23) 2.717 .
H(21C) H(3) 3.438 .
H(21C) H(16) 3.583 4_565
H(21C) H(17) 2.774 4_565
H(21C) H(21A) 1.600 .
H(21C) H(21B) 1.600 .
H(21C) H(22B) 3.574 .
H(21C) H(23A) 2.521 .
H(21C) H(23B) 3.036 .
H(21C) H(23C) 3.596 .
H(21C) H(27B) 3.105 3_576
H(21C) H(28B) 3.205 3_576
H(21C) H(5N) 2.998 .
H(21C) H(29B) 3.075 .
H(22A) O(1) 3.294 .
H(22A) N(4) 3.429 4_575
H(22A) N(5) 3.413 .
H(22A) C(12) 3.283 3_676
H(22A) C(14) 3.486 4_575
H(22A) C(15) 3.282 4_575
H(22A) C(16) 3.319 4_575
H(22A) C(17) 3.402 4_575
H(22A) C(18) 3.473 4_575
H(22A) C(19) 2.709 .
H(22A) C(20) 2.071 .
H(22A) C(21) 3.352 .
H(22A) C(23) 2.638 .
H(22A) H(12) 2.474 3_676
H(22A) H(21A) 3.582 .
H(22A) H(21B) 3.592 .
H(22A) H(22B) 1.600 .
H(22A) H(22C) 1.600 .
H(22A) H(23A) 3.546 .
H(22A) H(23B) 2.887 .
H(22A) H(23C) 2.459 .
H(22A) H(5N) 3.422 .
H(22B) O(2) 3.031 4_575
H(22B) N(6) 3.578 4_575
H(22B) C(15) 3.216 4_575
H(22B) C(16) 2.934 4_575
H(22B) C(17) 3.418 4_575
H(22B) C(19) 3.352 .
H(22B) C(20) 2.071 .
H(22B) C(21) 2.660 .
H(22B) C(23) 2.713 .
H(22B) C(24) 3.517 4_575
H(22B) H(16) 2.978 4_575
H(22B) H(21A) 2.879 .
H(22B) H(21B) 2.515 .
H(22B) H(21C) 3.574 .
H(22B) H(22A) 1.600 .
H(22B) H(22C) 1.600 .
H(22B) H(23A) 3.594 .
H(22B) H(23B) 2.520 .
H(22B) H(23C) 3.027 .
H(22B) H(29A) 3.519 3_576
H(22B) H(29C) 3.175 3_576
H(22B) H(30B) 3.600 3_576
H(22C) Br(1) 2.887 .
H(22C) N(5) 2.757 .
H(22C) C(19) 2.670 .
H(22C) C(20) 2.071 .
H(22C) C(21) 2.736 .
H(22C) C(23) 3.343 .
H(22C) H(11) 3.413 3_676
H(22C) H(12) 3.081 3_676
H(22C) H(21A) 2.530 .
H(22C) H(21B) 3.084 .
H(22C) H(22A) 1.600 .
H(22C) H(22B) 1.600 .
H(22C) H(23B) 3.582 .
H(22C) H(23C) 3.561 .
H(22C) H(5N) 2.378 .
H(23A) O(1) 2.662 .
H(23A) C(1) 3.415 4_565
H(23A) C(2) 3.263 4_565
H(23A) C(6) 3.367 4_565
H(23A) C(19) 2.679 .
H(23A) C(20) 2.080 .
H(23A) C(21) 2.671 .
H(23A) C(22) 3.342 .
H(23A) C(28) 3.520 3_576
H(23A) H(6) 3.536 4_565
H(23A) H(1B) 2.698 4_565
H(23A) H(21A) 3.584 .
H(23A) H(21B) 2.895 .
H(23A) H(21C) 2.521 .
H(23A) H(22A) 3.546 .
H(23A) H(22B) 3.594 .
H(23A) H(23B) 1.600 .
H(23A) H(23C) 1.600 .
H(23A) H(28B) 3.070 3_576
H(23A) H(28C) 3.056 3_576
H(23B) C(19) 3.336 .
H(23B) C(20) 2.080 .
H(23B) C(21) 2.698 .
H(23B) C(22) 2.668 .
H(23B) C(26) 3.321 4_575
H(23B) H(21A) 3.572 .
H(23B) H(21B) 2.477 .
H(23B) H(21C) 3.036 .
H(23B) H(22A) 2.887 .
H(23B) H(22B) 2.520 .
H(23B) H(22C) 3.582 .
H(23B) H(23A) 1.600 .
H(23B) H(23C) 1.600 .
H(23B) H(26A) 3.291 4_575
H(23B) H(26C) 2.554 4_575
H(23B) H(27A) 3.218 3_576
H(23B) H(28B) 3.507 3_576
H(23B) H(28C) 2.940 3_576
H(23C) O(1) 2.521 .
H(23C) C(1) 3.527 4_565
H(23C) C(2) 3.426 4_565
H(23C) C(6) 3.004 4_565
H(23C) C(19) 2.643 .
H(23C) C(20) 2.081 .
H(23C) C(21) 3.348 .
H(23C) C(22) 2.687 .
H(23C) H(6) 2.746 4_565
H(23C) H(1B) 2.901 4_565
H(23C) H(21B) 3.558 .
H(23C) H(21C) 3.596 .
H(23C) H(22A) 2.459 .
H(23C) H(22B) 3.027 .
H(23C) H(22C) 3.561 .
H(23C) H(23A) 1.600 .
H(23C) H(23B) 1.600 .
H(26A) Br(1) 2.868 .
H(26A) N(6) 2.823 .
H(26A) C(5) 3.182 1_565
H(26A) C(24) 2.702 .
H(26A) C(25) 2.076 .
H(26A) C(27) 2.706 .
H(26A) C(28) 3.349 .
H(26A) H(5) 2.623 1_565
H(26A) H(23B) 3.291 4_574
H(26A) H(26B) 1.600 .
H(26A) H(26C) 1.600 .
H(26A) H(27B) 2.962 .
H(26A) H(27C) 2.549 .
H(26A) H(28A) 3.564 .
H(26A) H(28B) 3.591 .
H(26A) H(6N) 2.470 .
H(26A) H(30B) 3.538 3_576
H(26B) O(2) 3.265 2_555
H(26B) O(3) 3.094 3_576
H(26B) C(24) 3.344 .
H(26B) C(25) 2.076 .
H(26B) C(27) 2.709 .
H(26B) C(28) 2.675 .
H(26B) C(30) 3.351 1_565
H(26B) C(30) 3.297 3_576
H(26B) H(4) 3.497 1_565
H(26B) H(5) 3.509 1_565
H(26B) H(16) 3.274 2_555
H(26B) H(26A) 1.600 .
H(26B) H(26C) 1.600 .
H(26B) H(27A) 3.590 .
H(26B) H(27B) 2.511 .
H(26B) H(27C) 3.024 .
H(26B) H(28A) 2.921 .
H(26B) H(28B) 2.511 .
H(26B) H(28C) 3.581 .
H(26B) H(28C) 3.395 2_555
H(26B) H(30A) 2.609 1_565
H(26B) H(30B) 2.989 3_576
H(26C) O(2) 3.192 .
H(26C) O(2) 3.515 2_555
H(26C) N(6) 3.367 .
H(26C) C(23) 3.466 4_574
H(26C) C(24) 2.655 .
H(26C) C(25) 2.076 .
H(26C) C(27) 3.363 .
H(26C) C(28) 2.686 .
H(26C) C(28) 3.421 2_555
H(26C) H(5) 3.596 1_565
H(26C) H(23B) 2.554 4_574
H(26C) H(26A) 1.600 .
H(26C) H(26B) 1.600 .
H(26C) H(27A) 2.774 2_555
H(26C) H(27B) 3.585 .
H(26C) H(28A) 2.476 .
H(26C) H(28B) 3.003 .
H(26C) H(28C) 3.568 .
H(26C) H(28C) 2.515 2_555
H(26C) H(6N) 3.421 .
H(27A) O(2) 3.529 .
H(27A) O(2) 3.589 2_545
H(27A) N(6) 3.191 .
H(27A) C(24) 2.733 .
H(27A) C(25) 2.076 .
H(27A) C(26) 3.362 .
H(27A) C(28) 2.661 .
H(27A) C(28) 3.338 2_545
H(27A) C(29) 3.470 .
H(27A) H(21B) 2.741 3_576
H(27A) H(23B) 3.218 3_576
H(27A) H(26B) 3.590 .
H(27A) H(26C) 2.774 2_545
H(27A) H(27B) 1.600 .
H(27A) H(27C) 1.600 .
H(27A) H(28A) 3.568 .
H(27A) H(28A) 2.399 2_545
H(27A) H(28B) 2.908 .
H(27A) H(28C) 2.491 .
H(27A) H(6N) 3.050 .
H(27A) H(29A) 2.798 .
H(27A) H(29B) 3.425 .
H(27B) O(3) 2.938 3_576
H(27B) C(21) 3.201 3_576
H(27B) C(24) 3.372 .
H(27B) C(25) 2.076 .
H(27B) C(26) 2.688 .
H(27B) C(28) 2.694 .
H(27B) C(29) 2.908 3_576
H(27B) H(21B) 2.465 3_576
H(27B) H(21C) 3.105 3_576
H(27B) H(26A) 2.962 .
H(27B) H(26B) 2.511 .
H(27B) H(26C) 3.585 .
H(27B) H(27A) 1.600 .
H(27B) H(27C) 1.600 .
H(27B) H(28A) 3.576 .
H(27B) H(28B) 2.488 .
H(27B) H(28C) 3.009 .
H(27B) H(6N) 3.495 .
H(27B) H(29A) 3.344 .
H(27B) H(29B) 3.244 .
H(27B) H(29B) 2.627 3_576
H(27B) H(29C) 2.748 3_576
H(27C) Br(1) 2.880 .
H(27C) N(6) 2.642 .
H(27C) C(24) 2.716 .
H(27C) C(25) 2.075 .
H(27C) C(26) 2.727 .
H(27C) C(28) 3.347 .
H(27C) C(29) 3.518 .
H(27C) H(3) 2.869 .
H(27C) H(26A) 2.549 .
H(27C) H(26B) 3.024 .
H(27C) H(27A) 1.600 .
H(27C) H(27B) 1.600 .
H(27C) H(28A) 3.139 2_545
H(27C) H(28B) 3.568 .
H(27C) H(28C) 3.579 .
H(27C) H(6N) 2.097 .
H(27C) H(29A) 3.098 .
H(27C) H(29B) 3.056 .
H(27C) H(29B) 3.593 3_576
H(27C) H(29C) 3.161 3_576
H(28A) O(2) 2.549 .
H(28A) N(6) 3.286 2_555
H(28A) C(24) 2.673 .
H(28A) C(24) 3.384 2_555
H(28A) C(25) 2.081 .
H(28A) C(26) 2.660 .
H(28A) C(27) 3.345 .
H(28A) C(27) 3.143 2_555
H(28A) H(3) 3.586 2_555
H(28A) H(26A) 3.564 .
H(28A) H(26B) 2.921 .
H(28A) H(26C) 2.476 .
H(28A) H(27A) 3.568 .
H(28A) H(27A) 2.399 2_555
H(28A) H(27B) 3.576 .
H(28A) H(27C) 3.139 2_555
H(28A) H(28B) 1.600 .
H(28A) H(28C) 1.600 .
H(28A) H(6N) 3.388 2_555
H(28A) H(29A) 3.110 2_555
H(28B) N(6) 3.399 2_555
H(28B) C(15) 3.284 2_555
H(28B) C(16) 3.052 2_555
H(28B) C(24) 3.337 .
H(28B) C(25) 2.081 .
H(28B) C(26) 2.704 .
H(28B) C(27) 2.661 .
H(28B) H(16) 2.846 2_555
H(28B) H(21B) 3.449 3_576
H(28B) H(21C) 3.205 3_576
H(28B) H(23A) 3.070 3_576
H(28B) H(23B) 3.507 3_576
H(28B) H(26A) 3.591 .
H(28B) H(26B) 2.511 .
H(28B) H(26C) 3.003 .
H(28B) H(27A) 2.908 .
H(28B) H(27B) 2.488 .
H(28B) H(27C) 3.568 .
H(28B) H(28A) 1.600 .
H(28B) H(28C) 1.600 .
H(28C) O(2) 2.645 .
H(28C) C(23) 3.454 3_576
H(28C) C(24) 2.655 .
H(28C) C(25) 2.081 .
H(28C) C(26) 3.347 .
H(28C) C(26) 3.348 2_545
H(28C) C(27) 2.696 .
H(28C) H(23A) 3.056 3_576
H(28C) H(23B) 2.940 3_576
H(28C) H(26B) 3.581 .
H(28C) H(26B) 3.395 2_545
H(28C) H(26C) 3.568 .
H(28C) H(26C) 2.515 2_545
H(28C) H(27A) 2.491 .
H(28C) H(27B) 3.009 .
H(28C) H(27C) 3.579 .
H(28C) H(28A) 1.600 .
H(28C) H(28B) 1.600 .
H(5N) Br(1) 2.573 .
H(5N) Co(1) 3.136 .
H(5N) O(1) 3.031 .
H(5N) N(2) 3.369 .
H(5N) N(3) 2.404 .
H(5N) C(3) 3.330 .
H(5N) C(9) 1.956 .
H(5N) C(10) 3.215 .
H(5N) C(19) 1.945 .
H(5N) C(20) 2.521 .
H(5N) C(21) 2.667 .
H(5N) C(22) 2.887 .
H(5N) H(3) 3.111 .
H(5N) H(10) 3.520 .
H(5N) H(21A) 2.160 .
H(5N) H(21B) 3.543 .
H(5N) H(21C) 2.998 .
H(5N) H(22A) 3.422 .
H(5N) H(22C) 2.378 .
H(6N) Br(1) 2.584 .
H(6N) Co(1) 3.043 .
H(6N) O(2) 3.018 .
H(6N) N(2) 3.479 .
H(6N) N(4) 2.438 .
H(6N) C(15) 1.958 .
H(6N) C(16) 3.200 .
H(6N) C(24) 1.941 .
H(6N) C(25) 2.531 .
H(6N) C(26) 2.941 .
H(6N) C(27) 2.654 .
H(6N) H(3) 3.146 .
H(6N) H(16) 3.489 .
H(6N) H(26A) 2.470 .
H(6N) H(26C) 3.421 .
H(6N) H(27A) 3.050 .
H(6N) H(27B) 3.495 .
H(6N) H(27C) 2.097 .
H(6N) H(28A) 3.388 2_545
H(29A) O(2) 2.667 2_545
H(29A) O(3) 1.973 .
H(29A) C(4) 3.587 .
H(29A) C(27) 3.254 .
H(29A) C(30) 2.530 .
H(29A) H(3) 3.102 .
H(29A) H(4) 2.980 .
H(29A) H(21B) 3.145 3_576
H(29A) H(22B) 3.519 3_576
H(29A) H(27A) 2.798 .
H(29A) H(27B) 3.344 .
H(29A) H(27C) 3.098 .
H(29A) H(28A) 3.110 2_545
H(29A) H(29B) 1.600 .
H(29A) H(29C) 1.600 .
H(29A) H(30A) 2.329 .
H(29A) H(30B) 2.869 .
H(29B) O(3) 1.973 .
H(29B) C(21) 3.040 .
H(29B) C(27) 3.429 .
H(29B) C(27) 3.483 3_576
H(29B) C(29) 3.262 3_576
H(29B) C(30) 3.184 .
H(29B) H(3) 2.951 .
H(29B) H(4) 3.277 .
H(29B) H(21A) 2.778 .
H(29B) H(21B) 2.758 .
H(29B) H(21B) 3.489 3_576
H(29B) H(21C) 3.075 .
H(29B) H(27A) 3.425 .
H(29B) H(27B) 3.244 .
H(29B) H(27B) 2.627 3_576
H(29B) H(27C) 3.056 .
H(29B) H(27C) 3.593 3_576
H(29B) H(29A) 1.600 .
H(29B) H(29B) 2.742 3_576
H(29B) H(29C) 1.600 .
H(29B) H(29C) 2.932 3_576
H(29B) H(30A) 3.428 .
H(29B) H(30B) 3.471 .
H(29C) O(3) 1.973 .
H(29C) C(21) 3.343 3_576
H(29C) C(27) 3.399 3_576
H(29C) C(30) 2.555 .
H(29C) H(21A) 3.076 3_576
H(29C) H(21B) 2.742 3_576
H(29C) H(22B) 3.175 3_576
H(29C) H(27B) 2.748 3_576
H(29C) H(27C) 3.161 3_576
H(29C) H(29A) 1.600 .
H(29C) H(29B) 1.600 .
H(29C) H(29B) 2.932 3_576
H(29C) H(30A) 2.845 .
H(29C) H(30B) 2.401 .
H(30A) O(2) 2.483 2_545
H(30A) O(3) 1.993 .
H(30A) O(3) 2.563 3_566
H(30A) C(16) 3.322 2_545
H(30A) C(26) 3.538 1_545
H(30A) C(29) 2.536 .
H(30A) C(30) 2.059 3_566
H(30A) H(4) 2.935 .
H(30A) H(16) 2.390 2_545
H(30A) H(26B) 2.609 1_545
H(30A) H(29A) 2.329 .
H(30A) H(29B) 3.428 .
H(30A) H(29C) 2.845 .
H(30A) H(30A) 2.864 3_566
H(30A) H(30B) 1.607 .
H(30A) H(30B) 2.371 3_566
H(30B) O(2) 3.566 2_545
H(30B) O(3) 1.993 .
H(30B) O(3) 2.563 3_566
H(30B) C(4) 3.471 3_566
H(30B) C(16) 3.524 2_545
H(30B) C(29) 2.577 .
H(30B) C(30) 2.059 3_566
H(30B) H(4) 2.666 3_566
H(30B) H(5) 3.350 3_566
H(30B) H(16) 2.808 2_545
H(30B) H(17) 3.350 2_545
H(30B) H(22B) 3.600 3_576
H(30B) H(26A) 3.538 3_576
H(30B) H(26B) 2.989 3_576
H(30B) H(29A) 2.869 .
H(30B) H(29B) 3.471 .
H(30B) H(29C) 2.401 .
H(30B) H(30A) 1.607 .
H(30B) H(30A) 2.371 3_566
H(30B) H(30B) 2.864 3_566

loop_
_geom_torsion_atom_site_label_1
_geom_torsion_atom_site_label_2
_geom_torsion_atom_site_label_3
_geom_torsion_atom_site_label_4
_geom_torsion
_geom_torsion_site_symmetry_4
Br(1) Co(1) N(1) C(1) 32.7(7) .
Br(1) Co(1) N(1) C(7) -88.1(6) .
Br(1) Co(1) N(1) C(13) 153.7(5) .
Br(1) Co(1) N(2) C(2) -168.88(17) .
Br(1) Co(1) N(2) C(3) -2.1(2) .
Br(2) Co(1) N(1) C(1) -179.77(15) .
Br(2) Co(1) N(1) C(7) 59.41(15) .
Br(2) Co(1) N(1) C(13) -58.76(15) .
Br(2) Co(1) N(2) C(2) -14.9(6) .
Br(2) Co(1) N(2) C(3) 151.9(4) .
N(1) Co(1) N(2) C(2) 8.54(17) .
N(1) Co(1) N(2) C(3) 175.4(2) .
N(2) Co(1) N(1) C(1) 2.87(16) .
N(2) Co(1) N(1) C(7) -117.95(16) .
N(2) Co(1) N(1) C(13) 123.89(16) .
C(29) O(3) C(30) C(30) 177.1(2) 3_566
Co(1) N(1) C(1) C(2) -12.8(2) .
Co(1) N(1) C(7) C(8) 53.5(2) .
Co(1) N(1) C(13) C(14) -49.4(2) .
C(1) N(1) C(7) C(8) -67.4(2) .
C(7) N(1) C(1) C(2) 105.4(2) .
C(1) N(1) C(13) C(14) 71.7(2) .
C(13) N(1) C(1) C(2) -131.1(2) .
C(7) N(1) C(13) C(14) -164.7(2) .
C(13) N(1) C(7) C(8) 168.8(2) .
Co(1) N(2) C(2) C(1) -18.7(2) .
Co(1) N(2) C(2) C(6) 165.3(2) .
Co(1) N(2) C(3) C(4) -165.1(2) .
C(2) N(2) C(3) C(4) 1.2(4) .
C(3) N(2) C(2) C(1) 173.3(2) .
C(3) N(2) C(2) C(6) -2.8(3) .
C(8) N(3) C(9) N(5) -179.4(2) .
C(8) N(3) C(9) C(10) 0.8(3) .
C(9) N(3) C(8) C(7) -175.5(2) .
C(9) N(3) C(8) C(12) 1.8(3) .
C(14) N(4) C(15) N(6) -177.0(2) .
C(14) N(4) C(15) C(16) 4.2(3) .
C(15) N(4) C(14) C(13) 178.2(2) .
C(15) N(4) C(14) C(18) -1.0(3) .
C(9) N(5) C(19) O(1) 0.5(4) .
C(9) N(5) C(19) C(20) -179.1(2) .
C(19) N(5) C(9) N(3) -173.7(2) .
C(19) N(5) C(9) C(10) 6.1(4) .
C(15) N(6) C(24) O(2) -0.6(4) .
C(15) N(6) C(24) C(25) -179.1(2) .
C(24) N(6) C(15) N(4) 164.1(2) .
C(24) N(6) C(15) C(16) -17.1(3) .
N(1) C(1) C(2) N(2) 21.4(3) .
N(1) C(1) C(2) C(6) -162.4(2) .
N(2) C(2) C(6) C(5) 2.1(4) .
C(1) C(2) C(6) C(5) -173.8(2) .
N(2) C(3) C(4) C(5) 1.1(4) .
C(3) C(4) C(5) C(6) -1.7(4) .
C(4) C(5) C(6) C(2) 0.2(4) .
N(1) C(7) C(8) N(3) -44.0(3) .
N(1) C(7) C(8) C(12) 138.6(2) .
N(3) C(8) C(12) C(11) -3.2(4) .
C(7) C(8) C(12) C(11) 174.1(2) .
N(3) C(9) C(10) C(11) -2.1(3) .
N(5) C(9) C(10) C(11) 178.1(2) .
C(9) C(10) C(11) C(12) 0.6(4) .
C(10) C(11) C(12) C(8) 1.8(4) .
N(1) C(13) C(14) N(4) 40.1(3) .
N(1) C(13) C(14) C(18) -140.7(2) .
N(4) C(14) C(18) C(17) -2.0(4) .
C(13) C(14) C(18) C(17) 178.8(2) .
N(4) C(15) C(16) C(17) -4.4(4) .
N(6) C(15) C(16) C(17) 176.9(2) .
C(15) C(16) C(17) C(18) 1.2(4) .
C(16) C(17) C(18) C(14) 1.8(4) .
O(1) C(19) C(20) C(21) -126.8(2) .
O(1) C(19) C(20) C(22) 111.1(3) .
O(1) C(19) C(20) C(23) -7.3(3) .
N(5) C(19) C(20) C(21) 52.8(3) .
N(5) C(19) C(20) C(22) -69.4(3) .
N(5) C(19) C(20) C(23) 172.3(2) .
O(2) C(24) C(25) C(26) -106.8(3) .
O(2) C(24) C(25) C(27) 130.9(2) .
O(2) C(24) C(25) C(28) 11.4(3) .
N(6) C(24) C(25) C(26) 71.7(3) .
N(6) C(24) C(25) C(27) -50.6(3) .
N(6) C(24) C(25) C(28) -170.0(2) .
